data_2107456
loop_
_publ_author_name
'Sovago, Ioana'
'Gutmann, Matthias J.'
'Senn, Hans Martin'
'Thomas, Lynne H.'
'Wilson, Chick C.'
'Farrugia, Louis J.'

_publ_section_title
;
 Electron density, disorder and polymorphism: high-resolution diffraction
 studies of the highly polymorphic neuralgic drug carbamazepine
;
_journal_coeditor_code BI5051
_journal_issue 1
_journal_name_full 'Acta Crystallographica Section B'
_journal_page_first 39
_journal_page_last 50
_journal_paper_doi 10.1107/S2052520615019538
_journal_volume 72
_journal_year 2016
_chemical_formula_moiety 'C15  H12 N2 O, 2(H2 O)'
_chemical_formula_sum 'C15 H16 N2 O3'
_chemical_formula_weight 272.3
_chemical_name_systematic
;
 ?
;
_space_group_IT_number 14
_symmetry_cell_setting monoclinic
_symmetry_space_group_name_Hall '-P 2ybc'
_symmetry_space_group_name_H-M 'P 1 21/c 1'
_atom_sites_solution_hydrogens difmap
_atom_sites_solution_primary direct
_atom_sites_solution_secondary direct
_audit_conform_dict_name cif_core.dic
_audit_conform_dict_version 2.4.3
_audit_creation_method 'WinGX routine CIF_UPDATE'
_cell_angle_alpha 90
_cell_angle_beta 103.908(18)
_cell_angle_gamma 90
_cell_formula_units_Z 4
_cell_length_a 10.116(3)
_cell_length_b 28.856(8)
_cell_length_c 4.8378(16)
_cell_measurement_reflns_used 0
_cell_measurement_temperature 100(2)
_cell_measurement_theta_max 0
_cell_measurement_theta_min 0
_cell_volume 1370.8(7)
_computing_cell_refinement 'SXD2001, Gutmann (2005)'
_computing_data_collection 'SXD2001, Gutmann (2005)'
_computing_data_reduction 'SXD2001, Gutmann (2005)'
_computing_molecular_graphics 'ORTEP-3 for Windows (Farrugia, 2012)'
_computing_publication_material 'WinGX publication routines (Farrugia, 2012)'
_computing_structure_refinement 'SHELXL-2013 (Sheldrick, 2013)'
_computing_structure_solution 'SIR-92 (Altomare et al., 1994)'
_diffrn_ambient_temperature 100(2)
_diffrn_measured_fraction_theta_full 0.565
_diffrn_measured_fraction_theta_max 0.019
_diffrn_measurement_device_type 'SXD beamline'
_diffrn_measurement_method 'time of flight Laue diffraction'
_diffrn_radiation_type neutrons
_diffrn_radiation_wavelength 0.42
_diffrn_reflns_limit_h_max 23
_diffrn_reflns_limit_h_min -27
_diffrn_reflns_limit_k_max 56
_diffrn_reflns_limit_k_min -111
_diffrn_reflns_limit_l_max 5
_diffrn_reflns_limit_l_min -9
_diffrn_reflns_number 5423
_diffrn_reflns_theta_full 14.596
_diffrn_reflns_theta_max 83.899
_diffrn_reflns_theta_min 7.915
_exptl_absorpt_coefficient_mu 0
_exptl_absorpt_correction_type none
_exptl_crystal_colour colourless
_exptl_crystal_density_diffrn 1.319
_exptl_crystal_density_method 'not measured'
_exptl_crystal_description prism
_exptl_crystal_F_000 576
_exptl_crystal_size_max 5
_exptl_crystal_size_mid 2
_exptl_crystal_size_min 2
_refine_diff_density_max 1.462
_refine_diff_density_min -1.337
_refine_ls_extinction_coef 0.00099(8)
_refine_ls_extinction_expression Fc^*^=kFc[1+0.001xFc^2^\l^3^/sin(2\q)]^-1/4^
_refine_ls_extinction_method SHELXL
_refine_ls_goodness_of_fit_ref 1.101
_refine_ls_hydrogen_treatment refall
_refine_ls_matrix_type full
_refine_ls_number_constraints 0
_refine_ls_number_parameters 365
_refine_ls_number_reflns 5423
_refine_ls_number_restraints 0
_refine_ls_restrained_S_all 1.101
_refine_ls_R_factor_all 0.0651
_refine_ls_R_factor_gt 0.0651
_refine_ls_shift/su_max 0
_refine_ls_shift/su_mean 0
_refine_ls_structure_factor_coef Fsqd
_refine_ls_weighting_details 'w=1/[\s^2^(Fo^2^)+(0.1101P)^2^+28.8840P] where P=(Fo^2^+2Fc^2^)/3'
_refine_ls_weighting_scheme calc
_refine_ls_wR_factor_gt 0.1724
_refine_ls_wR_factor_ref 0.1724
_reflns_number_gt 5423
_reflns_number_total 5423
_reflns_threshold_expression 'I > 2\s(I)'
_cod_data_source_file bi5051sup1.cif
_cod_data_source_block dihydrate_mono_NEUTRON
_cod_depositor_comments
;Adding full bibliography for 2107456--2107460.cif.

 Adding full bibliography for 2107456--2107460.cif.
;
_cod_original_cell_volume 1370.7(7)
_cod_original_sg_symbol_H-M 'P 21/c'
_cod_database_code 2107456
_cod_database_fobs_code 2107456

loop_
_symmetry_equiv_pos_as_xyz
'x, y, z'
'-x, y+1/2, -z+1/2'
'-x, -y, -z'
'x, -y-1/2, z-1/2'

loop_
_atom_site_type_symbol
_atom_site_label
_atom_site_fract_x
_atom_site_fract_y
_atom_site_fract_z
_atom_site_U_iso_or_equiv
_atom_site_adp_type
_atom_site_calc_flag
_atom_site_occupancy
_atom_site_disorder_assembly
_atom_site_disorder_group
O O1 0.3839(9) 0.0478(4) 0.512(3) 0.008(2) Uiso d 0.499(13) A 1
N N1 0.6161(7) 0.0476(3) 0.642(2) 0.0111(17) Uiso d 0.499(13) A 1
N N1A 0.3850(6) 0.0459(2) 0.567(2) 0.0103(16) Uiso d 0.501(13) A 2
O O1A 0.6155(10) 0.0452(4) 0.692(3) 0.008(2) Uiso d 0.501(13) A 2
N N2 0.4999(2) 0.11070(6) 0.7688(7) 0.0116(6) Uani d 1 . .
C C1 0.5002(3) 0.06669(9) 0.6577(10) 0.0115(8) Uani d 1 . .
C C2 0.3758(3) 0.13426(9) 0.7720(9) 0.0108(8) Uani d 1 . .
C C3 0.2902(3) 0.11659(10) 0.9343(10) 0.0127(8) Uani d 1 . .
C C4 0.1684(3) 0.13903(10) 0.9355(10) 0.0144(8) Uani d 1 . .
C C5 0.1325(3) 0.17927(11) 0.7734(10) 0.0135(8) Uani d 1 . .
C C6 0.2185(3) 0.19686(10) 0.6139(10) 0.0128(8) Uani d 1 . .
C C7 0.3427(3) 0.17510(10) 0.6111(9) 0.0106(8) Uani d 1 . .
C C8 0.4314(3) 0.19592(10) 0.4464(10) 0.0120(8) Uani d 1 . .
C C9 0.5689(3) 0.19592(10) 0.5138(10) 0.0118(8) Uani d 1 . .
C C10 0.6573(3) 0.17511(10) 0.7703(9) 0.0103(7) Uani d 1 . .
C C11 0.7817(3) 0.19683(10) 0.8949(10) 0.0123(8) Uani d 1 . .
C C12 0.8677(3) 0.17926(11) 1.1422(10) 0.0135(8) Uani d 1 . .
C C13 0.8315(3) 0.13889(11) 1.2674(10) 0.0141(8) Uani d 1 . .
C C14 0.7098(3) 0.11667(10) 1.1446(10) 0.0130(8) Uani d 1 . .
C C15 0.6238(3) 0.13426(9) 0.8958(9) 0.0096(8) Uani d 1 . .
H H3 0.3207(8) 0.0855(2) 1.060(2) 0.030(2) Uani d 1 . .
H H4 0.1030(7) 0.1250(3) 1.063(2) 0.031(2) Uani d 1 . .
H H5 0.0364(7) 0.1966(3) 0.774(2) 0.032(2) Uani d 1 . .
H H6 0.1911(7) 0.2284(2) 0.489(2) 0.029(2) Uani d 1 . .
H H8 0.3798(7) 0.2162(3) 0.261(2) 0.0275(19) Uani d 1 . .
H H9 0.6202(7) 0.2161(3) 0.380(2) 0.028(2) Uani d 1 . .
H H11 0.8089(7) 0.2283(2) 0.800(2) 0.029(2) Uani d 1 . .
H H12 0.9631(6) 0.1965(3) 1.236(2) 0.030(2) Uani d 1 . .
H H13 0.8978(7) 0.1251(3) 1.459(2) 0.029(2) Uani d 1 . .
H H14 0.6796(7) 0.0853(2) 1.241(2) 0.032(2) Uani d 1 . .
H H1A 0.7070(12) 0.0614(5) 0.743(5) 0.031(5) Uani d 0.499(13) A 1
H H1B 0.6136(13) 0.0129(5) 0.582(4) 0.024(4) Uani d 0.499(13) A 1
H H1C 0.2946(12) 0.0608(5) 0.539(5) 0.031(5) Uani d 0.501(13) A 2
H H1D 0.3874(13) 0.0132(5) 0.469(4) 0.025(4) Uani d 0.501(13) A 2
O O2 0.0847(6) 0.04801(17) 0.3483(16) 0.0294(14) Uani d 1 . .
H H2A 0.0336(11) 0.0526(3) 0.493(3) 0.042(3) Uani d 1 . .
H H2B 0.1945(14) 0.0529(6) 0.447(5) 0.033(5) Uani d 0.499(13) A 1
H H2C 0.0792(14) 0.0162(5) 0.314(5) 0.028(4) Uani d 0.501(13) A 2
O O3 0.9173(6) 0.04807(17) 0.7636(17) 0.0291(13) Uani d 1 . .
H H3A 0.9693(14) 0.0527(4) 0.959(3) 0.051(3) Uani d 1 . .
H H3B 0.9173(15) 0.0158(5) 0.726(5) 0.031(5) Uani d 0.499(13) A 1
H H3C 0.8077(17) 0.0536(6) 0.754(5) 0.035(5) Uani d 0.501(13) A 2

loop_
_atom_site_aniso_label
_atom_site_aniso_U_11
_atom_site_aniso_U_22
_atom_site_aniso_U_33
_atom_site_aniso_U_12
_atom_site_aniso_U_13
_atom_site_aniso_U_23
N2 0.0105(6) 0.0052(7) 0.0190(18) -0.0002(6) 0.0035(8) -0.0014(9)
C1 0.0116(9) 0.0056(9) 0.018(3) -0.0005(8) 0.0038(12) -0.0009(12)
C2 0.0104(10) 0.0053(10) 0.017(2) 0.0000(8) 0.0050(11) 0.0004(13)
C3 0.0143(11) 0.0086(11) 0.017(3) -0.0008(8) 0.0064(13) 0.0006(14)
C4 0.0123(10) 0.0128(12) 0.020(3) -0.0015(9) 0.0072(12) -0.0005(15)
C5 0.0104(10) 0.0137(12) 0.018(3) 0.0009(8) 0.0053(12) -0.0007(14)
C6 0.0096(10) 0.0100(11) 0.019(3) 0.0021(8) 0.0040(12) 0.0028(14)
C7 0.0092(10) 0.0076(10) 0.015(2) 0.0005(8) 0.0038(11) 0.0007(12)
C8 0.0090(9) 0.0103(11) 0.016(3) 0.0007(8) 0.0024(12) 0.0018(14)
C9 0.0105(10) 0.0094(11) 0.016(3) 0.0007(8) 0.0036(12) 0.0003(14)
C10 0.0105(10) 0.0077(10) 0.014(2) -0.0009(8) 0.0045(11) 0.0006(12)
C11 0.0090(10) 0.0111(11) 0.017(3) -0.0014(8) 0.0040(12) 0.0010(14)
C12 0.0092(10) 0.0128(12) 0.017(3) -0.0009(8) 0.0006(12) -0.0012(14)
C13 0.0141(11) 0.0114(12) 0.016(3) 0.0013(9) 0.0013(12) -0.0013(14)
C14 0.0135(11) 0.0086(11) 0.016(3) 0.0008(8) 0.0014(12) 0.0016(13)
C15 0.0095(9) 0.0059(10) 0.013(3) 0.0001(7) 0.0021(11) -0.0007(12)
H3 0.034(3) 0.019(3) 0.038(7) 0.002(2) 0.011(4) 0.010(4)
H4 0.030(3) 0.031(3) 0.038(7) -0.003(3) 0.020(4) 0.001(4)
H5 0.020(3) 0.030(3) 0.048(7) 0.006(2) 0.012(3) 0.003(4)
H6 0.022(3) 0.021(3) 0.041(7) 0.006(2) 0.005(3) 0.007(3)
H8 0.024(3) 0.031(3) 0.023(6) 0.004(2) -0.002(3) 0.013(4)
H9 0.024(3) 0.032(3) 0.030(6) -0.002(2) 0.010(3) 0.013(4)
H11 0.026(3) 0.020(3) 0.040(7) -0.007(2) 0.008(3) 0.010(3)
H12 0.019(3) 0.033(4) 0.035(7) -0.007(2) -0.001(3) -0.001(4)
H13 0.030(3) 0.032(4) 0.018(6) 0.004(3) -0.005(3) 0.005(4)
H14 0.032(3) 0.017(3) 0.042(8) -0.006(2) 0.000(4) 0.007(4)
H1A 0.014(5) 0.026(7) 0.048(15) -0.003(4) 0.002(6) -0.012(8)
H1B 0.022(5) 0.017(6) 0.033(13) 0.002(4) 0.007(6) 0.002(6)
H1C 0.019(5) 0.016(6) 0.055(16) 0.001(4) 0.005(6) -0.007(7)
H1D 0.025(5) 0.010(5) 0.039(13) 0.003(4) 0.007(6) 0.000(6)
O2 0.048(3) 0.0182(19) 0.026(5) -0.0051(18) 0.017(3) -0.003(2)
H2A 0.064(6) 0.032(4) 0.035(9) 0.002(4) 0.023(6) -0.005(5)
H2B 0.025(6) 0.025(7) 0.045(15) -0.002(4) -0.001(7) -0.004(8)
H2C 0.027(6) 0.016(6) 0.037(14) -0.003(4) 0.003(7) 0.001(7)
O3 0.055(3) 0.0158(19) 0.015(4) 0.0077(19) 0.005(3) -0.002(2)
H3A 0.091(9) 0.035(5) 0.023(10) -0.005(5) 0.006(7) -0.001(6)
H3B 0.031(6) 0.021(7) 0.040(15) -0.006(5) 0.006(7) -0.007(8)
H3C 0.040(8) 0.027(7) 0.039(16) 0.002(6) 0.011(8) -0.005(8)

loop_
_atom_type_symbol
_atom_type_description
_atom_type_scat_dispersion_real
_atom_type_scat_dispersion_imag
_atom_type_scat_source
O O 0 0 'Neutron Data Booklet, ILL Grenoble, France (2003) ISBN 0-9704143-7-4'
N N 0 0 'Neutron Data Booklet, ILL Grenoble, France (2003) ISBN 0-9704143-7-4'
C C 0 0 'Neutron Data Booklet, ILL Grenoble, France (2003) ISBN 0-9704143-7-4'
H H 0 0 'Neutron Data Booklet, ILL Grenoble, France (2003) ISBN 0-9704143-7-4'

loop_
_geom_angle_atom_site_label_1
_geom_angle_atom_site_label_2
_geom_angle_atom_site_label_3
_geom_angle
H1A N1 H1B 118.1(13)
H1A N1 C1 121.7(11)
H1B N1 C1 117.3(9)
H1C N1A H1D 116.4(14)
H1C N1A C1 125.0(11)
H1D N1A C1 116.8(9)
C1 N2 C15 121.4(2)
C1 N2 C2 121.8(2)
C15 N2 C2 116.8(2)
N1A C1 O1A 122.1(6)
N1 C1 O1 118.9(6)
N1A C1 N2 118.3(4)
O1A C1 N2 118.5(6)
N1 C1 N2 119.7(4)
O1 C1 N2 119.8(5)
C3 C2 C7 121.3(2)
C3 C2 N2 119.7(3)
C7 C2 N2 119.0(3)
H3 C3 C4 120.9(5)
H3 C3 C2 119.0(5)
C4 C3 C2 120.0(3)
H4 C4 C3 119.3(6)
H4 C4 C5 121.1(5)
C3 C4 C5 119.6(3)
H5 C5 C6 120.6(6)
H5 C5 C4 119.3(6)
C6 C5 C4 120.1(2)
H6 C6 C5 120.2(5)
H6 C6 C7 118.4(5)
C5 C6 C7 121.4(3)
C2 C7 C6 117.5(3)
C2 C7 C8 123.3(2)
C6 C7 C8 119.2(3)
H8 C8 C9 117.3(5)
H8 C8 C7 115.6(5)
C9 C8 C7 126.8(4)
H9 C9 C8 117.8(5)
H9 C9 C10 116.1(5)
C8 C9 C10 125.8(3)
C15 C10 C11 118.2(3)
C15 C10 C9 123.1(3)
C11 C10 C9 118.7(3)
H11 C11 C12 120.0(6)
H11 C11 C10 118.9(6)
C12 C11 C10 121.0(3)
H12 C12 C11 120.0(6)
H12 C12 C13 120.0(6)
C11 C12 C13 119.9(3)
H13 C13 C14 120.1(5)
H13 C13 C12 120.2(5)
C14 C13 C12 119.7(4)
H14 C14 C13 120.6(6)
H14 C14 C15 119.1(6)
C13 C14 C15 120.3(3)
C14 C15 C10 120.8(3)
C14 C15 N2 119.8(3)
C10 C15 N2 119.4(3)
H2C O2 H2A 104.1(14)
H2A O2 H2B 108.8(15)
H3B O3 H3A 107.1(16)
H3A O3 H3C 108.7(16)

loop_
_geom_bond_atom_site_label_1
_geom_bond_atom_site_label_2
_geom_bond_distance
O1 C1 1.334(11)
N1 H1A 1.014(15)
N1 H1B 1.041(17)
N1 C1 1.314(7)
N1A H1C 0.990(14)
N1A H1D 1.058(17)
N1A C1 1.291(7)
O1A C1 1.295(10)
N2 C1 1.379(3)
N2 C15 1.429(4)
N2 C2 1.431(3)
C2 C3 1.398(5)
C2 C7 1.408(4)
C3 H3 1.085(9)
C3 C4 1.394(4)
C4 H4 1.084(8)
C4 C5 1.399(5)
C5 H5 1.094(7)
C5 C6 1.389(5)
C6 H6 1.091(9)
C6 C7 1.408(4)
C7 C8 1.464(5)
C8 H8 1.091(10)
C8 C9 1.351(4)
C9 H9 1.090(8)
C9 C10 1.472(6)
C10 C15 1.404(4)
C10 C11 1.405(4)
C11 H11 1.083(8)
C11 C12 1.394(6)
C12 H12 1.083(7)
C12 C13 1.401(5)
C13 H13 1.080(10)
C13 C14 1.389(5)
C14 H14 1.093(9)
C14 C15 1.400(5)
O2 H2C 0.931(15)
O2 H2A 0.975(14)
O2 H2B 1.108(16)
O3 H3B 0.950(16)
O3 H3A 0.974(19)
O3 H3C 1.110(17)

loop_
_geom_torsion_atom_site_label_1
_geom_torsion_atom_site_label_2
_geom_torsion_atom_site_label_3
_geom_torsion_atom_site_label_4
_geom_torsion
H1C N1A C1 O1A 179(2)
H1D N1A C1 O1A -16.4(18)
H1C N1A C1 N1 -167.5(19)
H1D N1A C1 N1 -3.3(17)
H1C N1A C1 O1 -90(4)
H1D N1A C1 O1 75(4)
H1C N1A C1 N2 11(2)
H1D N1A C1 N2 175.5(13)
H1A N1 C1 N1A -169.3(17)
H1B N1 C1 N1A -9.0(18)
H1A N1 C1 O1A -75(4)
H1B N1 C1 O1A 85(4)
H1A N1 C1 O1 177.6(17)
H1B N1 C1 O1 -22.0(18)
H1A N1 C1 N2 11.9(18)
H1B N1 C1 N2 172.2(14)
C15 N2 C1 N1A 174.5(5)
C2 N2 C1 N1A -3.2(7)
C15 N2 C1 O1A 5.9(9)
C2 N2 C1 O1A -171.8(8)
C15 N2 C1 N1 -6.7(7)
C2 N2 C1 N1 175.6(6)
C15 N2 C1 O1 -172.3(8)
C2 N2 C1 O1 10.0(9)
C1 N2 C2 C3 64.5(5)
C15 N2 C2 C3 -113.3(4)
C1 N2 C2 C7 -115.7(4)
C15 N2 C2 C7 66.5(5)
C7 C2 C3 H3 -178.4(7)
N2 C2 C3 H3 1.3(8)
C7 C2 C3 C4 1.0(6)
N2 C2 C3 C4 -179.2(4)
H3 C3 C4 H4 -0.4(11)
C2 C3 C4 H4 -179.8(7)
H3 C3 C4 C5 179.5(7)
C2 C3 C4 C5 0.0(6)
H4 C4 C5 H5 -0.6(11)
C3 C4 C5 H5 179.6(7)
H4 C4 C5 C6 179.4(7)
C3 C4 C5 C6 -0.4(6)
H5 C5 C6 H6 0.6(11)
C4 C5 C6 H6 -179.4(7)
H5 C5 C6 C7 179.8(7)
C4 C5 C6 C7 -0.2(6)
C3 C2 C7 C6 -1.6(6)
N2 C2 C7 C6 178.6(3)
C3 C2 C7 C8 177.6(4)
N2 C2 C7 C8 -2.2(6)
H6 C6 C7 C2 -179.6(7)
C5 C6 C7 C2 1.2(6)
H6 C6 C7 C8 1.1(8)
C5 C6 C7 C8 -178.1(4)
C2 C7 C8 H8 152.4(7)
C6 C7 C8 H8 -28.3(7)
C2 C7 C8 C9 -33.7(6)
C6 C7 C8 C9 145.5(4)
H8 C8 C9 H9 0.0(10)
C7 C8 C9 H9 -173.7(7)
H8 C8 C9 C10 173.1(7)
C7 C8 C9 C10 -0.6(6)
H9 C9 C10 C15 -151.8(6)
C8 C9 C10 C15 34.9(5)
H9 C9 C10 C11 27.6(7)
C8 C9 C10 C11 -145.6(4)
C15 C10 C11 H11 179.7(6)
C9 C10 C11 H11 0.2(7)
C15 C10 C11 C12 -2.2(5)
C9 C10 C11 C12 178.3(3)
H11 C11 C12 H12 -1.8(10)
C10 C11 C12 H12 -179.9(7)
H11 C11 C12 C13 179.2(7)
C10 C11 C12 C13 1.1(5)
H12 C12 C13 H13 1.0(10)
C11 C12 C13 H13 180.0(7)
H12 C12 C13 C14 -179.2(7)
C11 C12 C13 C14 -0.2(6)
H13 C13 C14 H14 0.4(10)
C12 C13 C14 H14 -179.4(7)
H13 C13 C14 C15 -179.8(7)
C12 C13 C14 C15 0.4(6)
H14 C14 C15 C10 178.3(7)
C13 C14 C15 C10 -1.5(5)
H14 C14 C15 N2 -1.2(8)
C13 C14 C15 N2 179.0(3)
C11 C10 C15 C14 2.4(5)
C9 C10 C15 C14 -178.2(3)
C11 C10 C15 N2 -178.2(3)
C9 C10 C15 N2 1.3(5)
C1 N2 C15 C14 -64.6(5)
C2 N2 C15 C14 113.1(4)
C1 N2 C15 C10 115.9(4)
C2 N2 C15 C10 -66.3(4)
